data_7700281
loop_
_publ_author_name
'Bresien, Jonas'
'Schulz, Axel'
'Szych, Lilian Sophie'
'Villinger, Alexander'
'Wustrack, Ronald'

_publ_section_title
;
 [E(\m-NBbp)]<sub>2</sub> (E = P, As) - group 15 biradicals synthesized
 from acyclic precursors.
;
_journal_issue 29
_journal_name_full 'Dalton transactions (Cambridge, England : 2003)'
_journal_page_first 11103
_journal_page_last 11111
_journal_paper_doi 10.1039/c9dt01654f
_journal_volume 48
_journal_year 2019
_chemical_formula_moiety 'C20 H41 Cl4 N P2 Si4'
_chemical_formula_sum 'C20 H41 Cl4 N P2 Si4'
_chemical_formula_weight 611.64
_space_group_crystal_system monoclinic
_space_group_IT_number 14
_space_group_name_Hall '-P 2ybc'
_space_group_name_H-M_alt 'P 1 21/c 1'
_symmetry_space_group_name_Hall '-P 2ybc'
_symmetry_space_group_name_H-M 'P 1 21/c 1'
_atom_sites_solution_hydrogens geom
_audit_creation_method SHELXL-2014/7
_audit_update_record
;
2018-11-29 deposited with the CCDC.    2019-06-17 downloaded from the CCDC.
;
_cell_angle_alpha 90
_cell_angle_beta 107.6250(10)
_cell_angle_gamma 90
_cell_formula_units_Z 8
_cell_length_a 20.7415(7)
_cell_length_b 17.8599(7)
_cell_length_c 17.9973(6)
_cell_measurement_reflns_used 9661
_cell_measurement_temperature 123(2)
_cell_measurement_theta_max 33.10
_cell_measurement_theta_min 2.36
_cell_volume 6354.0(4)
_computing_cell_refinement 'Bruker Apex V7.51A'
_computing_data_collection 'Bruker Apex V7.51A'
_computing_data_reduction 'Bruker SAINT'
_computing_molecular_graphics 'ORTEP-3v2.01 (Farrugia, 1997)'
_computing_publication_material 'SHELXL-2014/7 (Sheldrick, 2014)'
_computing_structure_refinement 'SHELXL-2014/7 (Sheldrick, 2014)'
_computing_structure_solution 'Bruker SHELXTL'
_diffrn_ambient_temperature 123(2)
_diffrn_measured_fraction_theta_full 0.999
_diffrn_measured_fraction_theta_max 0.999
_diffrn_measurement_device_type 'Bruker D8 QUEST diffractometer'
_diffrn_measurement_method 'phi and omega scans'
_diffrn_radiation_type MoK\a
_diffrn_radiation_wavelength 0.71073
_diffrn_reflns_av_R_equivalents 0.0792
_diffrn_reflns_av_unetI/netI 0.0493
_diffrn_reflns_Laue_measured_fraction_full 0.999
_diffrn_reflns_Laue_measured_fraction_max 0.999
_diffrn_reflns_limit_h_max 31
_diffrn_reflns_limit_h_min -31
_diffrn_reflns_limit_k_max 27
_diffrn_reflns_limit_k_min -27
_diffrn_reflns_limit_l_max 27
_diffrn_reflns_limit_l_min -26
_diffrn_reflns_number 236946
_diffrn_reflns_point_group_measured_fraction_full 0.999
_diffrn_reflns_point_group_measured_fraction_max 0.999
_diffrn_reflns_theta_full 25.242
_diffrn_reflns_theta_max 32.500
_diffrn_reflns_theta_min 2.285
_diffrn_source 'microfocus sealed tube'
_exptl_absorpt_coefficient_mu 0.635
_exptl_absorpt_correction_T_max 0.7469
_exptl_absorpt_correction_T_min 0.6872
_exptl_absorpt_correction_type multi-scan
_exptl_absorpt_process_details '(SADABS; Sheldrick, 2014)'
_exptl_crystal_colour colourless
_exptl_crystal_density_diffrn 1.279
_exptl_crystal_description block
_exptl_crystal_F_000 2576
_exptl_crystal_size_max 0.300
_exptl_crystal_size_mid 0.280
_exptl_crystal_size_min 0.060
_refine_diff_density_max 0.613
_refine_diff_density_min -0.506
_refine_diff_density_rms 0.077
_refine_ls_extinction_method none
_refine_ls_goodness_of_fit_ref 1.019
_refine_ls_hydrogen_treatment constr
_refine_ls_matrix_type full
_refine_ls_number_parameters 583
_refine_ls_number_reflns 22988
_refine_ls_number_restraints 0
_refine_ls_restrained_S_all 1.019
_refine_ls_R_factor_all 0.0874
_refine_ls_R_factor_gt 0.0408
_refine_ls_shift/su_max 0.002
_refine_ls_shift/su_mean 0.000
_refine_ls_structure_factor_coef Fsqd
_refine_ls_weighting_details 'w=1/[\s^2^(Fo^2^)+(0.0314P)^2^+4.3529P] where P=(Fo^2^+2Fc^2^)/3'
_refine_ls_weighting_scheme calc
_refine_ls_wR_factor_gt 0.0770
_refine_ls_wR_factor_ref 0.0942
_reflns_Friedel_coverage 0.000
_reflns_number_gt 15023
_reflns_number_total 22988
_reflns_threshold_expression 'I > 2\s(I)'
_cod_data_source_file c9dt01654f2.cif
_cod_data_source_block is_ls03
_cod_depositor_comments 'Adding full bibliography for 7700277--7700283.cif.'
_cod_database_code 7700281
_shelx_shelxl_version_number 2014/7
_shelx_space_group_comment
;
The symmetry employed for this shelxl refinement is uniquely defined
by the following loop, which should always be used as a source of
symmetry information in preference to the above space-group names.
They are only intended as comments.
;
_shelx_estimated_absorpt_t_min 0.832
_shelx_estimated_absorpt_t_max 0.963

loop_
_space_group_symop_operation_xyz
'x, y, z'
'-x, y+1/2, -z+1/2'
'-x, -y, -z'
'x, -y-1/2, z-1/2'

loop_
_atom_site_label
_atom_site_type_symbol
_atom_site_fract_x
_atom_site_fract_y
_atom_site_fract_z
_atom_site_U_iso_or_equiv
_atom_site_adp_type
_atom_site_occupancy
_atom_site_site_symmetry_order
_atom_site_calc_flag
_atom_site_refinement_flags_posn
_atom_site_refinement_flags_adp
Cl1 Cl 0.09179(2) 0.36746(3) 0.48617(3) 0.03386(11) Uani 1 1 d . .
Cl2 Cl -0.01872(2) 0.44535(3) 0.35394(3) 0.03836(13) Uani 1 1 d . .
Cl3 Cl 0.11855(3) 0.32483(3) 0.31444(3) 0.03392(11) Uani 1 1 d . .
Cl4 Cl 0.04779(2) 0.45833(3) 0.21022(2) 0.02998(10) Uani 1 1 d . .
P1 P 0.07227(2) 0.47134(3) 0.43357(3) 0.02072(9) Uani 1 1 d . .
P2 P 0.13688(2) 0.43588(2) 0.29836(2) 0.01833(9) Uani 1 1 d . .
Si1 Si 0.33284(2) 0.39396(3) 0.46322(3) 0.01731(9) Uani 1 1 d . .
Si2 Si 0.26956(2) 0.43160(3) 0.60247(2) 0.01920(9) Uani 1 1 d . .
Si3 Si 0.04456(2) 0.69464(3) 0.37712(3) 0.01936(9) Uani 1 1 d . .
Si4 Si 0.10889(2) 0.67253(3) 0.23426(3) 0.02022(10) Uani 1 1 d . .
N1 N 0.12654(6) 0.47724(7) 0.37909(7) 0.0140(2) Uani 1 1 d . .
C1 C 0.17845(7) 0.53555(8) 0.40947(8) 0.0119(3) Uani 1 1 d . .
C2 C 0.16303(7) 0.61032(9) 0.38479(8) 0.0125(3) Uani 1 1 d . .
C3 C 0.21255(8) 0.66443(9) 0.41563(9) 0.0155(3) Uani 1 1 d . .
H3 H 0.2034 0.7153 0.4008 0.019 Uiso 1 1 calc R U
C4 C 0.27469(8) 0.64546(9) 0.46738(9) 0.0170(3) Uani 1 1 d . .
H4 H 0.3077 0.6832 0.4873 0.020 Uiso 1 1 calc R U
C5 C 0.28894(8) 0.57185(9) 0.49017(9) 0.0165(3) Uani 1 1 d . .
H5 H 0.3320 0.5598 0.5254 0.020 Uiso 1 1 calc R U
C6 C 0.24157(7) 0.51454(9) 0.46259(8) 0.0136(3) Uani 1 1 d . .
C7 C 0.25989(7) 0.43613(9) 0.49317(8) 0.0145(3) Uani 1 1 d . .
H7 H 0.2195 0.4046 0.4672 0.017 Uiso 1 1 calc R U
C8 C 0.30923(10) 0.38471(13) 0.35515(10) 0.0318(4) Uani 1 1 d . .
H8A H 0.3479 0.3653 0.3406 0.048 Uiso 1 1 calc R U
H8B H 0.2964 0.4339 0.3310 0.048 Uiso 1 1 calc R U
H8C H 0.2710 0.3501 0.3370 0.048 Uiso 1 1 calc R U
C9 C 0.41292(9) 0.44995(11) 0.49371(12) 0.0293(4) Uani 1 1 d . .
H9A H 0.4492 0.4217 0.4822 0.044 Uiso 1 1 calc R U
H9B H 0.4254 0.4600 0.5498 0.044 Uiso 1 1 calc R U
H9C H 0.4061 0.4974 0.4651 0.044 Uiso 1 1 calc R U
C10 C 0.35030(9) 0.29768(10) 0.50530(11) 0.0277(4) Uani 1 1 d . .
H10A H 0.3853 0.2740 0.4870 0.042 Uiso 1 1 calc R U
H10B H 0.3088 0.2678 0.4886 0.042 Uiso 1 1 calc R U
H10C H 0.3659 0.3008 0.5623 0.042 Uiso 1 1 calc R U
C11 C 0.35603(9) 0.45789(12) 0.66630(10) 0.0303(4) Uani 1 1 d . .
H11A H 0.3570 0.4562 0.7211 0.045 Uiso 1 1 calc R U
H11B H 0.3670 0.5086 0.6533 0.045 Uiso 1 1 calc R U
H11C H 0.3893 0.4226 0.6580 0.045 Uiso 1 1 calc R U
C12 C 0.25177(10) 0.33410(11) 0.62959(10) 0.0299(4) Uani 1 1 d . .
H12A H 0.2374 0.3357 0.6767 0.045 Uiso 1 1 calc R U
H12B H 0.2929 0.3037 0.6396 0.045 Uiso 1 1 calc R U
H12C H 0.2158 0.3119 0.5867 0.045 Uiso 1 1 calc R U
C13 C 0.20921(10) 0.49877(13) 0.62597(11) 0.0328(4) Uani 1 1 d . .
H13A H 0.2150 0.4972 0.6820 0.049 Uiso 1 1 calc R U
H13B H 0.1627 0.4847 0.5971 0.049 Uiso 1 1 calc R U
H13C H 0.2184 0.5495 0.6111 0.049 Uiso 1 1 calc R U
C14 C 0.09655(7) 0.63463(9) 0.32831(8) 0.0145(3) Uani 1 1 d . .
H14 H 0.0699 0.5874 0.3127 0.017 Uiso 1 1 calc R U
C15 C 0.07032(9) 0.67489(11) 0.48423(10) 0.0254(4) Uani 1 1 d . .
H15A H 0.0462 0.7088 0.5094 0.038 Uiso 1 1 calc R U
H15B H 0.1192 0.6826 0.5066 0.038 Uiso 1 1 calc R U
H15C H 0.0591 0.6229 0.4928 0.038 Uiso 1 1 calc R U
C16 C -0.04664(9) 0.67022(12) 0.33136(12) 0.0314(4) Uani 1 1 d . .
H16A H -0.0749 0.7032 0.3520 0.047 Uiso 1 1 calc R U
H16B H -0.0543 0.6181 0.3434 0.047 Uiso 1 1 calc R U
H16C H -0.0585 0.6766 0.2747 0.047 Uiso 1 1 calc R U
C17 C 0.05614(10) 0.79727(11) 0.36606(12) 0.0326(4) Uani 1 1 d . .
H17A H 0.0329 0.8250 0.3974 0.049 Uiso 1 1 calc R U
H17B H 0.0371 0.8113 0.3111 0.049 Uiso 1 1 calc R U
H17C H 0.1045 0.8094 0.3839 0.049 Uiso 1 1 calc R U
C18 C 0.16011(10) 0.60371(12) 0.19792(11) 0.0330(4) Uani 1 1 d . .
H18A H 0.1792 0.6284 0.1607 0.050 Uiso 1 1 calc R U
H18B H 0.1311 0.5621 0.1720 0.050 Uiso 1 1 calc R U
H18C H 0.1968 0.5845 0.2419 0.050 Uiso 1 1 calc R U
C19 C 0.02377(10) 0.68279(13) 0.16091(11) 0.0368(5) Uani 1 1 d . .
H19A H 0.0291 0.6941 0.1098 0.055 Uiso 1 1 calc R U
H19B H -0.0009 0.7236 0.1766 0.055 Uiso 1 1 calc R U
H19C H -0.0016 0.6360 0.1578 0.055 Uiso 1 1 calc R U
C20 C 0.15455(11) 0.76420(12) 0.24285(12) 0.0375(5) Uani 1 1 d . .
H20A H 0.1575 0.7791 0.1916 0.056 Uiso 1 1 calc R U
H20B H 0.2002 0.7589 0.2793 0.056 Uiso 1 1 calc R U
H20C H 0.1298 0.8025 0.2622 0.056 Uiso 1 1 calc R U
P3 P 0.36360(2) 1.04067(2) 0.69322(2) 0.01754(8) Uani 1 1 d . .
P4 P 0.43244(2) 0.99734(3) 0.56378(3) 0.01946(9) Uani 1 1 d . .
Cl5 Cl 0.44975(2) 1.01708(3) 0.78514(2) 0.02992(10) Uani 1 1 d . .
Cl6 Cl 0.38650(2) 1.14953(2) 0.67422(3) 0.03124(10) Uani 1 1 d . .
Cl7 Cl 0.52106(2) 1.02858(3) 0.64483(3) 0.03276(11) Uani 1 1 d . .
Cl8 Cl 0.41345(2) 1.09741(3) 0.50318(3) 0.03270(11) Uani 1 1 d . .
Si5 Si 0.45693(2) 0.77920(3) 0.61737(3) 0.01819(9) Uani 1 1 d . .
Si6 Si 0.40023(2) 0.80127(3) 0.76564(3) 0.01989(10) Uani 1 1 d . .
Si7 Si 0.17106(2) 1.08331(3) 0.52242(3) 0.01631(9) Uani 1 1 d . .
Si8 Si 0.23351(2) 1.02816(3) 0.38855(2) 0.01873(9) Uani 1 1 d . .
N2 N 0.37570(6) 0.99548(7) 0.61533(7) 0.0128(2) Uani 1 1 d . .
C21 C 0.32387(7) 0.93686(8) 0.58705(8) 0.0118(3) Uani 1 1 d . .
C22 C 0.33924(7) 0.86285(8) 0.61463(8) 0.0119(3) Uani 1 1 d . .
C23 C 0.28868(8) 0.80881(9) 0.58830(9) 0.0150(3) Uani 1 1 d . .
H23 H 0.2976 0.7585 0.6056 0.018 Uiso 1 1 calc R U
C24 C 0.22607(8) 0.82711(9) 0.53769(9) 0.0163(3) Uani 1 1 d . .
H24 H 0.1923 0.7896 0.5211 0.020 Uiso 1 1 calc R U
C25 C 0.21225(8) 0.89980(9) 0.51096(9) 0.0156(3) Uani 1 1 d . .
H25 H 0.1689 0.9113 0.4760 0.019 Uiso 1 1 calc R U
C26 C 0.26061(7) 0.95676(9) 0.53415(8) 0.0124(3) Uani 1 1 d . .
C27 C 0.40701(7) 0.83906(9) 0.66905(8) 0.0133(3) Uani 1 1 d . .
H27 H 0.4335 0.8865 0.6830 0.016 Uiso 1 1 calc R U
C28 C 0.42828(10) 0.79757(11) 0.50986(10) 0.0264(4) Uani 1 1 d . .
H28A H 0.4486 0.7605 0.4835 0.040 Uiso 1 1 calc R U
H28B H 0.4424 0.8479 0.4998 0.040 Uiso 1 1 calc R U
H28C H 0.3789 0.7939 0.4901 0.040 Uiso 1 1 calc R U
C29 C 0.54854(9) 0.80338(12) 0.65901(11) 0.0284(4) Uani 1 1 d . .
H29A H 0.5751 0.7740 0.6327 0.043 Uiso 1 1 calc R U
H29B H 0.5636 0.7920 0.7149 0.043 Uiso 1 1 calc R U
H29C H 0.5550 0.8568 0.6513 0.043 Uiso 1 1 calc R U
C30 C 0.44691(11) 0.67623(11) 0.62945(12) 0.0332(4) Uani 1 1 d . .
H30A H 0.4685 0.6488 0.5962 0.050 Uiso 1 1 calc R U
H30B H 0.3987 0.6636 0.6144 0.050 Uiso 1 1 calc R U
H30C H 0.4683 0.6623 0.6841 0.050 Uiso 1 1 calc R U
C31 C 0.48768(9) 0.79883(14) 0.83465(11) 0.0348(5) Uani 1 1 d . .
H31A H 0.4860 0.7845 0.8866 0.052 Uiso 1 1 calc R U
H31B H 0.5083 0.8485 0.8372 0.052 Uiso 1 1 calc R U
H31C H 0.5147 0.7622 0.8165 0.052 Uiso 1 1 calc R U
C32 C 0.36161(13) 0.70623(13) 0.76262(13) 0.0442(6) Uani 1 1 d . .
H32A H 0.3612 0.6922 0.8151 0.066 Uiso 1 1 calc R U
H32B H 0.3883 0.6697 0.7438 0.066 Uiso 1 1 calc R U
H32C H 0.3152 0.7071 0.7274 0.066 Uiso 1 1 calc R U
C33 C 0.34645(11) 0.86481(14) 0.80374(12) 0.0398(5) Uani 1 1 d . .
H33A H 0.3323 0.8389 0.8442 0.060 Uiso 1 1 calc R U
H33B H 0.3064 0.8793 0.7611 0.060 Uiso 1 1 calc R U
H33C H 0.3723 0.9097 0.8259 0.060 Uiso 1 1 calc R U
C34 C 0.24345(7) 1.03352(9) 0.49799(8) 0.0137(3) Uani 1 1 d . .
H34 H 0.2845 1.0650 0.5212 0.016 Uiso 1 1 calc R U
C35 C 0.19529(9) 1.10737(11) 0.62824(10) 0.0264(4) Uani 1 1 d . .
H35A H 0.1572 1.1321 0.6397 0.040 Uiso 1 1 calc R U
H35B H 0.2344 1.1411 0.6413 0.040 Uiso 1 1 calc R U
H35C H 0.2070 1.0615 0.6593 0.040 Uiso 1 1 calc R U
C36 C 0.09065(8) 1.02819(11) 0.49958(11) 0.0252(4) Uani 1 1 d . .
H36A H 0.0552 1.0590 0.5098 0.038 Uiso 1 1 calc R U
H36B H 0.0979 0.9833 0.5324 0.038 Uiso 1 1 calc R U
H36C H 0.0768 1.0134 0.4446 0.038 Uiso 1 1 calc R U
C37 C 0.15363(9) 1.17350(10) 0.46699(11) 0.0265(4) Uani 1 1 d . .
H37A H 0.1191 1.2017 0.4822 0.040 Uiso 1 1 calc R U
H37B H 0.1373 1.1629 0.4110 0.040 Uiso 1 1 calc R U
H37C H 0.1953 1.2031 0.4788 0.040 Uiso 1 1 calc R U
C38 C 0.29138(10) 0.95430(12) 0.37135(10) 0.0295(4) Uani 1 1 d . .
H38A H 0.2870 0.9520 0.3156 0.044 Uiso 1 1 calc R U
H38B H 0.2793 0.9057 0.3886 0.044 Uiso 1 1 calc R U
H38C H 0.3382 0.9665 0.4008 0.044 Uiso 1 1 calc R U
C39 C 0.14568(9) 1.00308(12) 0.32794(10) 0.0285(4) Uani 1 1 d . .
H39A H 0.1442 0.9990 0.2731 0.043 Uiso 1 1 calc R U
H39B H 0.1141 1.0421 0.3333 0.043 Uiso 1 1 calc R U
H39C H 0.1328 0.9551 0.3456 0.043 Uiso 1 1 calc R U
C40 C 0.25519(10) 1.12030(11) 0.35244(11) 0.0301(4) Uani 1 1 d . .
H40A H 0.2681 1.1124 0.3050 0.045 Uiso 1 1 calc R U
H40B H 0.2930 1.1432 0.3926 0.045 Uiso 1 1 calc R U
H40C H 0.2158 1.1535 0.3409 0.045 Uiso 1 1 calc R U

loop_
_atom_site_aniso_label
_atom_site_aniso_U_11
_atom_site_aniso_U_22
_atom_site_aniso_U_33
_atom_site_aniso_U_23
_atom_site_aniso_U_13
_atom_site_aniso_U_12
Cl1 0.0231(2) 0.0387(3) 0.0404(3) 0.0231(2) 0.01052(19) -0.00074(19)
Cl2 0.01266(19) 0.0541(3) 0.0431(3) 0.0196(2) 0.00069(18) -0.0069(2)
Cl3 0.0421(3) 0.0156(2) 0.0396(3) -0.00456(18) 0.0056(2) -0.00533(19)
Cl4 0.0288(2) 0.0322(2) 0.02018(19) -0.00267(17) -0.00578(16) -0.00612(19)
P1 0.0153(2) 0.0244(2) 0.0243(2) 0.00387(17) 0.00870(16) -0.00211(17)
P2 0.0191(2) 0.0178(2) 0.01649(18) -0.00345(16) 0.00296(15) -0.00412(16)
Si1 0.0139(2) 0.0197(2) 0.0180(2) 0.00112(17) 0.00436(16) 0.00246(17)
Si2 0.0184(2) 0.0256(3) 0.01229(19) 0.00154(17) 0.00272(16) 0.00156(18)
Si3 0.0149(2) 0.0189(2) 0.0233(2) -0.00074(18) 0.00425(17) 0.00324(17)
Si4 0.0195(2) 0.0238(2) 0.0156(2) 0.00503(18) 0.00271(17) -0.00486(18)
N1 0.0117(6) 0.0150(6) 0.0147(6) 0.0003(5) 0.0028(5) -0.0033(5)
C1 0.0108(6) 0.0139(7) 0.0110(6) -0.0017(5) 0.0033(5) -0.0029(5)
C2 0.0117(7) 0.0146(7) 0.0117(6) -0.0005(5) 0.0041(5) -0.0001(5)
C3 0.0165(7) 0.0129(7) 0.0167(7) -0.0014(6) 0.0043(6) -0.0013(6)
C4 0.0158(7) 0.0165(8) 0.0173(7) -0.0049(6) 0.0029(6) -0.0039(6)
C5 0.0120(7) 0.0198(8) 0.0157(7) -0.0019(6) 0.0013(5) -0.0006(6)
C6 0.0122(7) 0.0168(8) 0.0118(6) -0.0002(5) 0.0036(5) 0.0001(6)
C7 0.0118(7) 0.0172(8) 0.0132(6) 0.0007(6) 0.0018(5) -0.0003(6)
C8 0.0289(10) 0.0472(13) 0.0215(8) 0.0007(8) 0.0111(7) 0.0111(9)
C9 0.0175(8) 0.0309(10) 0.0418(11) 0.0005(8) 0.0123(8) -0.0005(7)
C10 0.0251(9) 0.0225(9) 0.0341(10) 0.0023(8) 0.0066(7) 0.0053(7)
C11 0.0253(9) 0.0400(12) 0.0195(8) -0.0002(8) -0.0023(7) -0.0002(8)
C12 0.0351(10) 0.0334(11) 0.0212(8) 0.0080(8) 0.0085(7) -0.0023(8)
C13 0.0347(11) 0.0454(12) 0.0203(8) -0.0033(8) 0.0113(8) 0.0082(9)
C14 0.0126(7) 0.0145(7) 0.0152(7) 0.0011(6) 0.0025(5) -0.0008(6)
C15 0.0238(9) 0.0298(10) 0.0253(8) -0.0044(7) 0.0116(7) -0.0002(7)
C16 0.0158(8) 0.0386(12) 0.0375(10) 0.0006(9) 0.0044(7) 0.0040(8)
C17 0.0354(11) 0.0190(9) 0.0394(11) -0.0003(8) 0.0052(9) 0.0061(8)
C18 0.0367(11) 0.0424(12) 0.0272(9) -0.0002(8) 0.0205(8) -0.0059(9)
C19 0.0277(10) 0.0525(14) 0.0238(9) 0.0129(9) -0.0018(8) -0.0049(9)
C20 0.0449(12) 0.0311(11) 0.0367(11) 0.0090(9) 0.0129(9) -0.0132(9)
P3 0.0183(2) 0.0164(2) 0.01665(18) -0.00489(15) 0.00334(15) -0.00208(16)
P4 0.01427(19) 0.0229(2) 0.0231(2) 0.00072(17) 0.00856(16) -0.00240(16)
Cl5 0.0309(2) 0.0314(2) 0.01880(18) -0.00561(17) -0.00554(16) -0.00272(19)
Cl6 0.0368(3) 0.0148(2) 0.0385(2) -0.00567(18) 0.0059(2) -0.00453(18)
Cl7 0.01165(19) 0.0416(3) 0.0414(3) 0.0062(2) 0.00268(17) -0.00570(18)
Cl8 0.0253(2) 0.0382(3) 0.0363(2) 0.0181(2) 0.01199(19) -0.00305(19)
Si5 0.0171(2) 0.0175(2) 0.0197(2) -0.00086(17) 0.00520(17) 0.00486(17)
Si6 0.0165(2) 0.0276(3) 0.0151(2) 0.00581(18) 0.00398(16) -0.00205(18)
Si7 0.0129(2) 0.0164(2) 0.0188(2) 0.00213(17) 0.00366(16) 0.00197(16)
Si8 0.0170(2) 0.0256(3) 0.01239(19) 0.00289(17) 0.00268(16) 0.00018(18)
N2 0.0112(6) 0.0124(6) 0.0143(6) -0.0006(5) 0.0033(5) -0.0018(5)
C21 0.0107(6) 0.0136(7) 0.0113(6) -0.0015(5) 0.0038(5) -0.0014(5)
C22 0.0118(6) 0.0141(7) 0.0102(6) -0.0008(5) 0.0039(5) 0.0009(5)
C23 0.0173(7) 0.0117(7) 0.0154(7) -0.0005(6) 0.0041(6) 0.0001(6)
C24 0.0153(7) 0.0154(8) 0.0171(7) -0.0033(6) 0.0030(6) -0.0040(6)
C25 0.0130(7) 0.0171(8) 0.0142(7) -0.0014(6) 0.0007(5) -0.0012(6)
C26 0.0129(7) 0.0141(7) 0.0100(6) -0.0007(5) 0.0030(5) 0.0003(5)
C27 0.0130(7) 0.0129(7) 0.0135(6) 0.0008(5) 0.0030(5) 0.0005(5)
C28 0.0313(10) 0.0300(10) 0.0205(8) -0.0047(7) 0.0119(7) 0.0030(8)
C29 0.0181(8) 0.0367(11) 0.0313(9) 0.0019(8) 0.0086(7) 0.0063(8)
C30 0.0388(11) 0.0191(9) 0.0378(10) -0.0016(8) 0.0057(9) 0.0082(8)
C31 0.0206(9) 0.0613(15) 0.0197(8) 0.0122(9) 0.0019(7) 0.0005(9)
C32 0.0564(15) 0.0411(13) 0.0359(11) 0.0117(10) 0.0149(10) -0.0178(11)
C33 0.0349(11) 0.0608(15) 0.0319(10) 0.0044(10) 0.0224(9) 0.0054(10)
C34 0.0119(7) 0.0143(7) 0.0142(6) 0.0029(5) 0.0028(5) 0.0009(5)
C35 0.0263(9) 0.0308(10) 0.0234(8) -0.0031(7) 0.0096(7) 0.0039(8)
C36 0.0157(8) 0.0269(10) 0.0331(9) 0.0019(8) 0.0076(7) -0.0012(7)
C37 0.0233(9) 0.0196(9) 0.0344(10) 0.0057(7) 0.0055(7) 0.0039(7)
C38 0.0308(10) 0.0382(11) 0.0205(8) -0.0025(8) 0.0091(7) 0.0066(8)
C39 0.0238(9) 0.0400(11) 0.0167(8) 0.0006(7) -0.0013(7) -0.0029(8)
C40 0.0303(10) 0.0367(11) 0.0230(8) 0.0115(8) 0.0074(7) -0.0022(8)

loop_
_atom_type_symbol
_atom_type_description
_atom_type_scat_dispersion_real
_atom_type_scat_dispersion_imag
_atom_type_scat_source
C C 0.0033 0.0016 'International Tables Vol C Tables 4.2.6.8 and 6.1.1.4'
H H 0.0000 0.0000 'International Tables Vol C Tables 4.2.6.8 and 6.1.1.4'
Cl Cl 0.1484 0.1585 'International Tables Vol C Tables 4.2.6.8 and 6.1.1.4'
N N 0.0061 0.0033 'International Tables Vol C Tables 4.2.6.8 and 6.1.1.4'
P P 0.1023 0.0942 'International Tables Vol C Tables 4.2.6.8 and 6.1.1.4'
Si Si 0.0817 0.0704 'International Tables Vol C Tables 4.2.6.8 and 6.1.1.4'

loop_
_geom_angle_atom_site_label_1
_geom_angle_atom_site_label_2
_geom_angle_atom_site_label_3
_geom_angle
N1 P1 Cl2 103.91(5)
N1 P1 Cl1 104.30(5)
Cl2 P1 Cl1 97.37(3)
N1 P2 Cl3 102.84(5)
N1 P2 Cl4 104.80(5)
Cl3 P2 Cl4 97.70(3)
C8 Si1 C10 107.37(9)
C8 Si1 C9 106.41(9)
C10 Si1 C9 109.06(9)
C8 Si1 C7 110.46(8)
C10 Si1 C7 108.75(8)
C9 Si1 C7 114.54(8)
C13 Si2 C11 106.40(9)
C13 Si2 C12 109.78(10)
C11 Si2 C12 107.49(9)
C13 Si2 C7 109.59(8)
C11 Si2 C7 113.70(8)
C12 Si2 C7 109.78(8)
C17 Si3 C15 106.80(9)
C17 Si3 C16 109.11(9)
C15 Si3 C16 110.16(9)
C17 Si3 C14 113.12(8)
C15 Si3 C14 110.04(7)
C16 Si3 C14 107.62(8)
C19 Si4 C18 109.48(10)
C19 Si4 C20 108.59(10)
C18 Si4 C20 106.08(10)
C19 Si4 C14 108.04(8)
C18 Si4 C14 108.66(8)
C20 Si4 C14 115.87(8)
C1 N1 P2 110.84(9)
C1 N1 P1 111.37(9)
P2 N1 P1 137.78(8)
C2 C1 C6 122.47(13)
C2 C1 N1 118.63(13)
C6 C1 N1 118.90(13)
C3 C2 C1 117.36(13)
C3 C2 C14 118.74(14)
C1 C2 C14 123.90(13)
C4 C3 C2 121.38(15)
C4 C3 H3 119.3
C2 C3 H3 119.3
C5 C4 C3 120.29(14)
C5 C4 H4 119.9
C3 C4 H4 119.9
C4 C5 C6 121.71(14)
C4 C5 H5 119.1
C6 C5 H5 119.1
C5 C6 C1 116.79(14)
C5 C6 C7 118.43(13)
C1 C6 C7 124.75(13)
C6 C7 Si1 113.35(10)
C6 C7 Si2 110.45(10)
Si1 C7 Si2 115.31(8)
C6 C7 H7 105.6
Si1 C7 H7 105.6
Si2 C7 H7 105.6
Si1 C8 H8A 109.5
Si1 C8 H8B 109.5
H8A C8 H8B 109.5
Si1 C8 H8C 109.5
H8A C8 H8C 109.5
H8B C8 H8C 109.5
Si1 C9 H9A 109.5
Si1 C9 H9B 109.5
H9A C9 H9B 109.5
Si1 C9 H9C 109.5
H9A C9 H9C 109.5
H9B C9 H9C 109.5
Si1 C10 H10A 109.5
Si1 C10 H10B 109.5
H10A C10 H10B 109.5
Si1 C10 H10C 109.5
H10A C10 H10C 109.5
H10B C10 H10C 109.5
Si2 C11 H11A 109.5
Si2 C11 H11B 109.5
H11A C11 H11B 109.5
Si2 C11 H11C 109.5
H11A C11 H11C 109.5
H11B C11 H11C 109.5
Si2 C12 H12A 109.5
Si2 C12 H12B 109.5
H12A C12 H12B 109.5
Si2 C12 H12C 109.5
H12A C12 H12C 109.5
H12B C12 H12C 109.5
Si2 C13 H13A 109.5
Si2 C13 H13B 109.5
H13A C13 H13B 109.5
Si2 C13 H13C 109.5
H13A C13 H13C 109.5
H13B C13 H13C 109.5
C2 C14 Si4 111.02(10)
C2 C14 Si3 112.30(10)
Si4 C14 Si3 116.98(8)
C2 C14 H14 105.1
Si4 C14 H14 105.1
Si3 C14 H14 105.1
Si3 C15 H15A 109.5
Si3 C15 H15B 109.5
H15A C15 H15B 109.5
Si3 C15 H15C 109.5
H15A C15 H15C 109.5
H15B C15 H15C 109.5
Si3 C16 H16A 109.5
Si3 C16 H16B 109.5
H16A C16 H16B 109.5
Si3 C16 H16C 109.5
H16A C16 H16C 109.5
H16B C16 H16C 109.5
Si3 C17 H17A 109.5
Si3 C17 H17B 109.5
H17A C17 H17B 109.5
Si3 C17 H17C 109.5
H17A C17 H17C 109.5
H17B C17 H17C 109.5
Si4 C18 H18A 109.5
Si4 C18 H18B 109.5
H18A C18 H18B 109.5
Si4 C18 H18C 109.5
H18A C18 H18C 109.5
H18B C18 H18C 109.5
Si4 C19 H19A 109.5
Si4 C19 H19B 109.5
H19A C19 H19B 109.5
Si4 C19 H19C 109.5
H19A C19 H19C 109.5
H19B C19 H19C 109.5
Si4 C20 H20A 109.5
Si4 C20 H20B 109.5
H20A C20 H20B 109.5
Si4 C20 H20C 109.5
H20A C20 H20C 109.5
H20B C20 H20C 109.5
N2 P3 Cl6 102.27(5)
N2 P3 Cl5 104.72(5)
Cl6 P3 Cl5 97.93(3)
N2 P4 Cl7 103.66(5)
N2 P4 Cl8 104.53(5)
Cl7 P4 Cl8 97.28(3)
C29 Si5 C30 108.39(9)
C29 Si5 C28 109.85(9)
C30 Si5 C28 106.30(9)
C29 Si5 C27 108.05(8)
C30 Si5 C27 113.40(8)
C28 Si5 C27 110.80(7)
C33 Si6 C31 109.86(10)
C33 Si6 C32 105.36(11)
C31 Si6 C32 108.67(11)
C33 Si6 C27 109.72(8)
C31 Si6 C27 106.86(8)
C32 Si6 C27 116.31(9)
C35 Si7 C37 107.13(9)
C35 Si7 C36 106.97(9)
C37 Si7 C36 108.67(8)
C35 Si7 C34 110.79(7)
C37 Si7 C34 108.47(8)
C36 Si7 C34 114.55(8)
C38 Si8 C39 107.13(9)
C38 Si8 C40 109.18(9)
C39 Si8 C40 107.55(9)
C38 Si8 C34 109.26(7)
C39 Si8 C34 113.13(7)
C40 Si8 C34 110.46(8)
C21 N2 P3 110.30(9)
C21 N2 P4 112.13(9)
P3 N2 P4 137.53(8)
C26 C21 C22 122.43(13)
C26 C21 N2 118.97(13)
C22 C21 N2 118.60(12)
C23 C22 C21 117.38(13)
C23 C22 C27 118.74(13)
C21 C22 C27 123.86(13)
C24 C23 C22 121.29(14)
C24 C23 H23 119.4
C22 C23 H23 119.4
C23 C24 C25 120.39(14)
C23 C24 H24 119.8
C25 C24 H24 119.8
C24 C25 C26 121.55(14)
C24 C25 H25 119.2
C26 C25 H25 119.2
C25 C26 C21 116.94(14)
C25 C26 C34 118.41(13)
C21 C26 C34 124.55(13)
C22 C27 Si6 112.28(10)
C22 C27 Si5 112.09(10)
Si6 C27 Si5 116.41(8)
C22 C27 H27 104.9
Si6 C27 H27 104.9
Si5 C27 H27 104.9
Si5 C28 H28A 109.5
Si5 C28 H28B 109.5
H28A C28 H28B 109.5
Si5 C28 H28C 109.5
H28A C28 H28C 109.5
H28B C28 H28C 109.5
Si5 C29 H29A 109.5
Si5 C29 H29B 109.5
H29A C29 H29B 109.5
Si5 C29 H29C 109.5
H29A C29 H29C 109.5
H29B C29 H29C 109.5
Si5 C30 H30A 109.5
Si5 C30 H30B 109.5
H30A C30 H30B 109.5
Si5 C30 H30C 109.5
H30A C30 H30C 109.5
H30B C30 H30C 109.5
Si6 C31 H31A 109.5
Si6 C31 H31B 109.5
H31A C31 H31B 109.5
Si6 C31 H31C 109.5
H31A C31 H31C 109.5
H31B C31 H31C 109.5
Si6 C32 H32A 109.5
Si6 C32 H32B 109.5
H32A C32 H32B 109.5
Si6 C32 H32C 109.5
H32A C32 H32C 109.5
H32B C32 H32C 109.5
Si6 C33 H33A 109.5
Si6 C33 H33B 109.5
H33A C33 H33B 109.5
Si6 C33 H33C 109.5
H33A C33 H33C 109.5
H33B C33 H33C 109.5
C26 C34 Si7 114.98(10)
C26 C34 Si8 109.53(10)
Si7 C34 Si8 114.35(7)
C26 C34 H34 105.7
Si7 C34 H34 105.7
Si8 C34 H34 105.7
Si7 C35 H35A 109.5
Si7 C35 H35B 109.5
H35A C35 H35B 109.5
Si7 C35 H35C 109.5
H35A C35 H35C 109.5
H35B C35 H35C 109.5
Si7 C36 H36A 109.5
Si7 C36 H36B 109.5
H36A C36 H36B 109.5
Si7 C36 H36C 109.5
H36A C36 H36C 109.5
H36B C36 H36C 109.5
Si7 C37 H37A 109.5
Si7 C37 H37B 109.5
H37A C37 H37B 109.5
Si7 C37 H37C 109.5
H37A C37 H37C 109.5
H37B C37 H37C 109.5
Si8 C38 H38A 109.5
Si8 C38 H38B 109.5
H38A C38 H38B 109.5
Si8 C38 H38C 109.5
H38A C38 H38C 109.5
H38B C38 H38C 109.5
Si8 C39 H39A 109.5
Si8 C39 H39B 109.5
H39A C39 H39B 109.5
Si8 C39 H39C 109.5
H39A C39 H39C 109.5
H39B C39 H39C 109.5
Si8 C40 H40A 109.5
Si8 C40 H40B 109.5
H40A C40 H40B 109.5
Si8 C40 H40C 109.5
H40A C40 H40C 109.5
H40B C40 H40C 109.5

loop_
_geom_bond_atom_site_label_1
_geom_bond_atom_site_label_2
_geom_bond_distance
Cl1 P1 2.0664(7)
Cl2 P1 2.0478(6)
Cl3 P2 2.0564(6)
Cl4 P2 2.0776(6)
P1 N1 1.7052(13)
P2 N1 1.7003(13)
Si1 C8 1.8637(18)
Si1 C10 1.8696(19)
Si1 C9 1.8729(19)
Si1 C7 1.9082(16)
Si2 C13 1.872(2)
Si2 C11 1.8732(18)
Si2 C12 1.875(2)
Si2 C7 1.9175(15)
Si3 C17 1.867(2)
Si3 C15 1.8715(18)
Si3 C16 1.8717(18)
Si3 C14 1.9123(16)
Si4 C19 1.8659(19)
Si4 C18 1.868(2)
Si4 C20 1.874(2)
Si4 C14 1.9107(15)
N1 C1 1.4787(19)
C1 C2 1.413(2)
C1 C6 1.418(2)
C2 C3 1.397(2)
C2 C14 1.508(2)
C3 C4 1.385(2)
C3 H3 0.9500
C4 C5 1.382(2)
C4 H4 0.9500
C5 C6 1.401(2)
C5 H5 0.9500
C6 C7 1.511(2)
C7 H7 1.0000
C8 H8A 0.9800
C8 H8B 0.9800
C8 H8C 0.9800
C9 H9A 0.9800
C9 H9B 0.9800
C9 H9C 0.9800
C10 H10A 0.9800
C10 H10B 0.9800
C10 H10C 0.9800
C11 H11A 0.9800
C11 H11B 0.9800
C11 H11C 0.9800
C12 H12A 0.9800
C12 H12B 0.9800
C12 H12C 0.9800
C13 H13A 0.9800
C13 H13B 0.9800
C13 H13C 0.9800
C14 H14 1.0000
C15 H15A 0.9800
C15 H15B 0.9800
C15 H15C 0.9800
C16 H16A 0.9800
C16 H16B 0.9800
C16 H16C 0.9800
C17 H17A 0.9800
C17 H17B 0.9800
C17 H17C 0.9800
C18 H18A 0.9800
C18 H18B 0.9800
C18 H18C 0.9800
C19 H19A 0.9800
C19 H19B 0.9800
C19 H19C 0.9800
C20 H20A 0.9800
C20 H20B 0.9800
C20 H20C 0.9800
P3 N2 1.7007(13)
P3 Cl6 2.0546(6)
P3 Cl5 2.0779(6)
P4 N2 1.7054(13)
P4 Cl7 2.0478(6)
P4 Cl8 2.0686(6)
Si5 C29 1.8700(19)
Si5 C30 1.871(2)
Si5 C28 1.8729(18)
Si5 C27 1.9140(15)
Si6 C33 1.862(2)
Si6 C31 1.8629(18)
Si6 C32 1.871(2)
Si6 C27 1.9093(15)
Si7 C35 1.8667(18)
Si7 C37 1.8714(18)
Si7 C36 1.8719(17)
Si7 C34 1.9075(15)
Si8 C38 1.8713(19)
Si8 C39 1.8724(18)
Si8 C40 1.8733(19)
Si8 C34 1.9197(15)
N2 C21 1.4765(19)
C21 C26 1.413(2)
C21 C22 1.414(2)
C22 C23 1.398(2)
C22 C27 1.510(2)
C23 C24 1.381(2)
C23 H23 0.9500
C24 C25 1.384(2)
C24 H24 0.9500
C25 C26 1.401(2)
C25 H25 0.9500
C26 C34 1.513(2)
C27 H27 1.0000
C28 H28A 0.9800
C28 H28B 0.9800
C28 H28C 0.9800
C29 H29A 0.9800
C29 H29B 0.9800
C29 H29C 0.9800
C30 H30A 0.9800
C30 H30B 0.9800
C30 H30C 0.9800
C31 H31A 0.9800
C31 H31B 0.9800
C31 H31C 0.9800
C32 H32A 0.9800
C32 H32B 0.9800
C32 H32C 0.9800
C33 H33A 0.9800
C33 H33B 0.9800
C33 H33C 0.9800
C34 H34 1.0000
C35 H35A 0.9800
C35 H35B 0.9800
C35 H35C 0.9800
C36 H36A 0.9800
C36 H36B 0.9800
C36 H36C 0.9800
C37 H37A 0.9800
C37 H37B 0.9800
C37 H37C 0.9800
C38 H38A 0.9800
C38 H38B 0.9800
C38 H38C 0.9800
C39 H39A 0.9800
C39 H39B 0.9800
C39 H39C 0.9800
C40 H40A 0.9800
C40 H40B 0.9800
C40 H40C 0.9800

loop_
_geom_torsion_atom_site_label_1
_geom_torsion_atom_site_label_2
_geom_torsion_atom_site_label_3
_geom_torsion_atom_site_label_4
_geom_torsion
Cl3 P2 N1 C1 139.53(9)
Cl4 P2 N1 C1 -118.80(9)
Cl3 P2 N1 P1 -41.94(13)
Cl4 P2 N1 P1 59.74(13)
Cl2 P1 N1 C1 145.45(9)
Cl1 P1 N1 C1 -113.04(9)
Cl2 P1 N1 P2 -33.08(13)
Cl1 P1 N1 P2 68.43(12)
P2 N1 C1 C2 93.26(14)
P1 N1 C1 C2 -85.68(14)
P2 N1 C1 C6 -87.17(14)
P1 N1 C1 C6 93.89(14)
C6 C1 C2 C3 -0.8(2)
N1 C1 C2 C3 178.78(13)
C6 C1 C2 C14 179.87(13)
N1 C1 C2 C14 -0.6(2)
C1 C2 C3 C4 1.0(2)
C14 C2 C3 C4 -179.62(14)
C2 C3 C4 C5 -0.4(2)
C3 C4 C5 C6 -0.4(2)
C4 C5 C6 C1 0.6(2)
C4 C5 C6 C7 -177.23(14)
C2 C1 C6 C5 0.0(2)
N1 C1 C6 C5 -179.56(13)
C2 C1 C6 C7 177.70(13)
N1 C1 C6 C7 -1.9(2)
C5 C6 C7 Si1 -65.77(16)
C1 C6 C7 Si1 116.56(14)
C5 C6 C7 Si2 65.38(16)
C1 C6 C7 Si2 -112.29(14)
C3 C2 C14 Si4 65.05(16)
C1 C2 C14 Si4 -115.60(14)
C3 C2 C14 Si3 -68.02(16)
C1 C2 C14 Si3 111.32(14)
Cl6 P3 N2 C21 -141.87(9)
Cl5 P3 N2 C21 116.41(9)
Cl6 P3 N2 P4 40.97(12)
Cl5 P3 N2 P4 -60.75(12)
Cl7 P4 N2 C21 -146.73(9)
Cl8 P4 N2 C21 111.86(9)
Cl7 P4 N2 P3 30.39(13)
Cl8 P4 N2 P3 -71.02(12)
P3 N2 C21 C26 85.06(14)
P4 N2 C21 C26 -97.01(13)
P3 N2 C21 C22 -94.32(13)
P4 N2 C21 C22 83.60(14)
C26 C21 C22 C23 -0.8(2)
N2 C21 C22 C23 178.55(12)
C26 C21 C22 C27 177.90(13)
N2 C21 C22 C27 -2.7(2)
C21 C22 C23 C24 -0.4(2)
C27 C22 C23 C24 -179.14(14)
C22 C23 C24 C25 0.8(2)
C23 C24 C25 C26 -0.2(2)
C24 C25 C26 C21 -0.9(2)
C24 C25 C26 C34 175.70(14)
C22 C21 C26 C25 1.4(2)
N2 C21 C26 C25 -177.93(13)
C22 C21 C26 C34 -174.98(13)
N2 C21 C26 C34 5.7(2)
C23 C22 C27 Si6 -62.70(16)
C21 C22 C27 Si6 118.60(13)
C23 C22 C27 Si5 70.54(15)
C21 C22 C27 Si5 -108.15(14)
C25 C26 C34 Si7 65.04(16)
C21 C26 C34 Si7 -118.60(14)
C25 C26 C34 Si8 -65.34(15)
C21 C26 C34 Si8 111.02(14)
